data_2226574
loop_
_publ_author_name
'Stanley, Julie M.'
'Holliday, Bradley J.'

_publ_section_title
;
 Potassium
 bis(1,1,1,5,5,5-hexafluoropentane-2,4-dionato)bis(4,4,4-trifluoro-1-phenylbutane-1,3-dionato)europate(III)
;
_journal_coeditor_code LH5047
_journal_issue 7
_journal_name_full 'Acta Crystallographica Section E'
_journal_page_first m799
_journal_page_last m800
_journal_paper_doi 10.1107/S1600536810021458
_journal_volume 66
_journal_year 2010
_chemical_formula_iupac 'K [Eu (C5 H F6 O2)2 (C10 H6 F3 O2)2]'
_chemical_formula_moiety 'K +, C30 H14 Eu F18 O8 -'
_chemical_formula_sum 'C30 H14 Eu F18 K O8'
_chemical_formula_weight 1035.47
_chemical_name_common 'potassium bis(hfac)-bis(btfac)europium(III)'
_chemical_name_systematic
;
Potassium bis(1,1,1,5,5,5-hexafluoropentane-2,4-dionato)bis(4,4,4-trifluoro-1-
phenylbutane-1,3-dionato)europate(III)
;
_space_group_IT_number 2
_symmetry_cell_setting triclinic
_symmetry_space_group_name_Hall '-P 1'
_symmetry_space_group_name_H-M 'P -1'
_atom_sites_solution_hydrogens geom
_atom_sites_solution_primary direct
_atom_sites_solution_secondary difmap
_audit_creation_method SHELXL97
_cell_angle_alpha 68.457(8)
_cell_angle_beta 71.791(8)
_cell_angle_gamma 71.726(8)
_cell_formula_units_Z 2
_cell_length_a 11.737(2)
_cell_length_b 12.468(2)
_cell_length_c 13.788(3)
_cell_measurement_reflns_used 30786
_cell_measurement_temperature 100(2)
_cell_measurement_theta_max 27.50
_cell_measurement_theta_min 4.70
_cell_volume 1737.0(6)
_computing_cell_refinement 'CrystalClear (Rigaku/MSC, 2008)'
_computing_data_collection 'CrystalClear (Rigaku/MSC, 2008)'
_computing_data_reduction 'CrystalClear (Rigaku/MSC, 2008)'
_computing_molecular_graphics 'ORTEP-3 (Farrugia, 1997) and POV-RAY (Persistence of Vision, 2004)'
_computing_publication_material 'SHELXL97 (Sheldrick, 2008)'
_computing_structure_refinement 'SHELXL97 (Sheldrick, 2008)'
_computing_structure_solution
;
SIR97 (Altomare <i>et al.</i>,  1999) within WinGX (Farrugia,
1999)
;
_diffrn_ambient_temperature 100(2)
_diffrn_measured_fraction_theta_full 0.961
_diffrn_measured_fraction_theta_max 0.961
_diffrn_measurement_device_type 'Rigaku AFC12 with Saturn 724+ CCD'
_diffrn_measurement_method \w-scans
_diffrn_radiation_monochromator graphite
_diffrn_radiation_source 'fine-focus sealed tube'
_diffrn_radiation_type MoK\a
_diffrn_radiation_wavelength 0.71069
_diffrn_reflns_av_R_equivalents 0.0000
_diffrn_reflns_av_sigmaI/netI 0.0330
_diffrn_reflns_limit_h_max 13
_diffrn_reflns_limit_h_min -13
_diffrn_reflns_limit_k_max 14
_diffrn_reflns_limit_k_min -14
_diffrn_reflns_limit_l_max 16
_diffrn_reflns_limit_l_min -16
_diffrn_reflns_number 25336
_diffrn_reflns_theta_full 25.00
_diffrn_reflns_theta_max 25.00
_diffrn_reflns_theta_min 4.70
_exptl_absorpt_coefficient_mu 2.071
_exptl_absorpt_correction_T_max 0.9405
_exptl_absorpt_correction_T_min 0.7892
_exptl_absorpt_correction_type multi-scan
_exptl_absorpt_process_details '(ABSCOR; Higashi, 2001)'
_exptl_crystal_colour colourless
_exptl_crystal_density_diffrn 1.980
_exptl_crystal_density_method 'not measured'
_exptl_crystal_description block
_exptl_crystal_F_000 1004
_exptl_crystal_size_max 0.12
_exptl_crystal_size_mid 0.06
_exptl_crystal_size_min 0.03
_refine_diff_density_max 3.652
_refine_diff_density_min -3.790
_refine_ls_extinction_method none
_refine_ls_goodness_of_fit_ref 2.995
_refine_ls_hydrogen_treatment constr
_refine_ls_matrix_type full
_refine_ls_number_parameters 527
_refine_ls_number_reflns 25336
_refine_ls_number_restraints 0
_refine_ls_restrained_S_all 2.995
_refine_ls_R_factor_all 0.1093
_refine_ls_R_factor_gt 0.0964
_refine_ls_shift/su_max 0.008
_refine_ls_shift/su_mean 0.000
_refine_ls_structure_factor_coef Fsqd
_refine_ls_weighting_details 'calc w=1/[\s^2^(Fo^2^)+(0.0400P)^2^] where P=(Fo^2^+2Fc^2^)/3'
_refine_ls_weighting_scheme calc
_refine_ls_wR_factor_gt 0.1924
_refine_ls_wR_factor_ref 0.1969
_reflns_number_gt 22905
_reflns_number_total 25336
_reflns_threshold_expression I>2\s(I)
_cod_data_source_file lh5047.cif
_cod_data_source_block I
_cod_original_cell_volume 1737.1(5)
_cod_database_code 2226574
_cod_database_fobs_code 2226574

loop_
_symmetry_equiv_pos_as_xyz
'x, y, z'
'-x, -y, -z'

loop_
_atom_site_type_symbol
_atom_site_label
_atom_site_fract_x
_atom_site_fract_y
_atom_site_fract_z
_atom_site_U_iso_or_equiv
_atom_site_adp_type
_atom_site_calc_flag
_atom_site_refinement_flags
_atom_site_occupancy
_atom_site_disorder_assembly
_atom_site_disorder_group
C C1 0.1917(8) 0.5647(8) -0.0670(7) 0.046(2) Uani d . 1 . .
C C2 0.1678(6) 0.5603(6) 0.0491(5) 0.0270(16) Uani d . 1 . .
C C3 0.0581(7) 0.6211(6) 0.0938(6) 0.0309(17) Uani d . 1 . .
H H3 0.0018 0.6697 0.0497 0.037 Uiso calc R 1 . .
C C4 0.0261(6) 0.6153(6) 0.1978(6) 0.0258(16) Uani d . 1 . .
C C5 -0.0953(7) 0.6967(7) 0.2354(6) 0.0380(19) Uani d . 1 . .
C C6 0.6359(8) 0.1771(7) 0.1235(6) 0.041(2) Uani d . 1 . .
C C7 0.5469(7) 0.2239(6) 0.2119(6) 0.0338(17) Uani d . 1 . .
C C8 0.5666(7) 0.1706(7) 0.3098(7) 0.039(2) Uani d . 1 . .
H H8 0.6384 0.1092 0.3191 0.047 Uiso calc R 1 . .
C C9 0.4860(6) 0.2006(6) 0.4008(6) 0.0296(17) Uani d . 1 . .
C C10 0.5163(8) 0.1435(6) 0.5104(6) 0.0381(19) Uani d . 1 . .
C C11 0.4273(8) 0.1526(9) 0.5946(6) 0.066(3) Uani d . 1 . .
H H25 0.3452 0.1863 0.5858 0.079 Uiso calc R 1 . .
C C12 0.4490(10) 0.1155(9) 0.6927(8) 0.065(3) Uani d . 1 . .
H H26 0.3856 0.1315 0.7517 0.078 Uiso calc R 1 . .
C C13 0.5696(10) 0.0513(9) 0.7066(8) 0.058(3) Uani d . 1 . .
H H27 0.5886 0.0198 0.7752 0.070 Uiso calc R 1 . .
C C14 0.6554(8) 0.0375(9) 0.6180(8) 0.057(3) Uani d . 1 . .
H H28 0.7372 -0.0031 0.6249 0.069 Uiso calc R 1 . .
C C15 0.6304(9) 0.0789(9) 0.5191(7) 0.063(3) Uani d . 1 . .
H H29 0.6909 0.0628 0.4587 0.076 Uiso calc R 1 . .
C C16 0.0084(8) 0.1836(7) 0.5500(6) 0.041(2) Uani d . 1 . .
C C17 0.0708(7) 0.2337(6) 0.4328(6) 0.0319(18) Uani d . 1 . .
C C18 0.0681(9) 0.1848(8) 0.3593(7) 0.050(3) Uani d . 1 . .
H H15 0.0174 0.1301 0.3809 0.059 Uiso calc R 1 . .
C C19 0.1342(8) 0.2112(6) 0.2585(7) 0.040(2) Uani d . 1 . .
C C20 0.1338(7) 0.1522(6) 0.1815(6) 0.0357(18) Uani d . 1 . .
C C21 0.2254(11) 0.1550(9) 0.0945(7) 0.079(4) Uani d . 1 . .
H H16 0.2851 0.1988 0.0802 0.095 Uiso calc R 1 . .
C C22 0.2341(10) 0.0944(8) 0.0250(8) 0.066(3) Uani d . 1 . .
H H17 0.3015 0.0934 -0.0349 0.079 Uiso calc R 1 . .
C C23 0.1444(12) 0.0361(9) 0.0438(9) 0.076(4) Uani d . 1 . .
H H18 0.1508 -0.0062 -0.0034 0.091 Uiso calc R 1 . .
C C24 0.0410(10) 0.0374(8) 0.1331(8) 0.068(3) Uani d . 1 . .
H H19 -0.0242 0.0011 0.1450 0.081 Uiso calc R 1 . .
C C25 0.0430(9) 0.0959(8) 0.2015(7) 0.049(2) Uani d . 1 . .
H H20 -0.0211 0.0963 0.2639 0.059 Uiso calc R 1 . .
C C26 0.2817(8) 0.5623(8) 0.5313(7) 0.045(2) Uani d . 1 . .
C C27 0.3058(7) 0.5583(6) 0.4158(6) 0.0352(18) Uani d . 1 . .
C C28 0.3889(6) 0.6178(6) 0.3388(6) 0.0266(16) Uani d . 1 . .
H H22 0.4258 0.6631 0.3574 0.032 Uiso calc R 1 . .
C C29 0.4211(6) 0.6142(6) 0.2347(6) 0.0283(16) Uani d . 1 . .
C C30 0.5014(7) 0.6967(7) 0.1520(6) 0.0388(19) Uani d . 1 . .
Eu Eu1 0.27159(3) 0.40232(3) 0.27527(3) 0.02047(10) Uani d . 1 . .
F F1 0.3069(4) 0.5677(4) -0.1188(3) 0.0435(11) Uani d . 1 . .
F F2 0.1728(5) 0.4659(5) -0.0700(4) 0.0657(17) Uani d . 1 . .
F F3 0.1194(5) 0.6532(6) -0.1202(4) 0.088(2) Uani d . 1 . .
F F4 -0.1848(4) 0.6928(5) 0.2024(4) 0.0598(14) Uani d . 1 . .
F F5 -0.0824(5) 0.8077(4) 0.2013(4) 0.0570(15) Uani d . 1 . .
F F6 -0.1285(4) 0.6694(4) 0.3418(3) 0.0407(11) Uani d . 1 . .
F F7 0.6624(4) 0.2662(3) 0.0350(3) 0.0412(11) Uani d . 1 . .
F F8 0.7376(5) 0.1090(5) 0.1463(4) 0.0737(17) Uani d . 1 . .
F F9 0.5835(5) 0.1168(4) 0.0933(4) 0.0519(13) Uani d . 1 . .
F F10 0.0912(5) 0.1121(3) 0.6036(4) 0.0563(14) Uani d . 1 . .
F F11 -0.0526(4) 0.2664(3) 0.5961(3) 0.0385(10) Uani d . 1 . .
F F12 -0.0690(5) 0.1203(4) 0.5625(4) 0.0638(15) Uani d . 1 . .
F F13 0.5488(4) 0.6708(4) 0.0626(3) 0.0395(10) Uani d . 1 . .
F F14 0.4382(5) 0.8067(4) 0.1321(4) 0.0584(16) Uani d . 1 . .
F F15 0.5956(5) 0.6911(5) 0.1884(4) 0.0709(16) Uani d . 1 . .
F F16 0.1628(4) 0.5698(4) 0.5792(3) 0.0427(11) Uani d . 1 . .
F F17 0.3433(5) 0.4672(5) 0.5884(4) 0.0657(17) Uani d . 1 . .
F F18 0.3105(6) 0.6547(5) 0.5334(4) 0.0800(19) Uani d . 1 . .
O O1 0.2551(4) 0.4986(5) 0.0915(4) 0.0251(12) Uani d . 1 . .
O O2 0.0837(4) 0.5516(4) 0.2704(4) 0.0269(11) Uani d . 1 . .
O O3 0.4609(4) 0.3098(4) 0.1823(4) 0.0312(11) Uani d . 1 . .
O O4 0.3868(4) 0.2735(4) 0.3960(4) 0.0358(12) Uani d . 1 . .
O O5 0.1244(4) 0.3130(4) 0.4191(3) 0.0291(11) Uani d . 1 . .
O O6 0.2076(5) 0.2811(4) 0.2196(4) 0.0368(12) Uani d . 1 . .
O O7 0.3927(4) 0.5503(4) 0.1993(4) 0.0273(11) Uani d . 1 . .
O O8 0.2463(4) 0.4963(5) 0.4063(4) 0.0302(13) Uani d . 1 . .
K K1 0.0000 0.5000 0.5000 0.0293(6) Uani d S 1 . .
K K2 0.5000 0.5000 0.0000 0.0270(6) Uani d S 1 . .

loop_
_atom_site_aniso_label
_atom_site_aniso_U_11
_atom_site_aniso_U_22
_atom_site_aniso_U_33
_atom_site_aniso_U_12
_atom_site_aniso_U_13
_atom_site_aniso_U_23
C1 0.042(5) 0.060(6) 0.039(5) 0.001(4) -0.019(4) -0.020(4)
C2 0.023(4) 0.037(4) 0.021(4) -0.013(3) -0.003(3) -0.007(3)
C3 0.031(4) 0.033(4) 0.022(4) -0.006(3) -0.003(3) -0.003(3)
C4 0.018(4) 0.018(3) 0.035(4) 0.003(3) -0.005(3) -0.008(3)
C5 0.037(5) 0.050(5) 0.027(4) -0.004(4) -0.013(4) -0.012(4)
C6 0.044(5) 0.040(5) 0.029(4) 0.002(4) 0.001(4) -0.014(4)
C7 0.029(4) 0.028(4) 0.041(5) -0.002(3) -0.002(4) -0.015(3)
C8 0.026(4) 0.030(4) 0.049(5) 0.005(3) 0.000(4) -0.013(4)
C9 0.026(4) 0.033(4) 0.025(4) -0.009(3) 0.002(3) -0.007(3)
C10 0.051(5) 0.023(4) 0.034(4) -0.004(3) -0.010(4) -0.003(3)
C11 0.037(5) 0.099(8) 0.025(5) 0.013(5) -0.010(4) 0.001(5)
C12 0.064(7) 0.074(7) 0.051(6) 0.007(5) -0.020(5) -0.026(5)
C13 0.060(7) 0.075(7) 0.053(6) -0.007(5) -0.030(6) -0.026(5)
C14 0.030(5) 0.076(7) 0.058(6) -0.015(4) -0.018(5) -0.001(5)
C15 0.046(6) 0.071(7) 0.024(5) 0.032(5) -0.008(4) 0.001(4)
C16 0.057(5) 0.027(4) 0.032(4) -0.020(4) 0.003(4) -0.001(3)
C17 0.034(4) 0.017(4) 0.033(4) -0.009(3) 0.011(3) -0.007(3)
C18 0.064(6) 0.047(6) 0.049(6) -0.033(5) 0.014(5) -0.031(4)
C19 0.058(5) 0.032(4) 0.039(5) -0.023(4) -0.015(4) -0.009(4)
C20 0.048(5) 0.034(4) 0.029(4) -0.025(4) 0.001(4) -0.007(3)
C21 0.141(10) 0.098(8) 0.032(5) -0.096(8) 0.022(6) -0.034(5)
C22 0.080(7) 0.041(5) 0.072(7) -0.021(5) 0.010(6) -0.028(5)
C23 0.104(9) 0.052(6) 0.068(7) -0.019(6) 0.005(7) -0.032(6)
C24 0.088(8) 0.052(6) 0.059(7) -0.035(5) 0.002(6) -0.010(5)
C25 0.070(6) 0.060(6) 0.033(5) -0.044(5) 0.001(4) -0.018(4)
C26 0.050(6) 0.058(6) 0.040(5) -0.017(5) -0.011(5) -0.023(4)
C27 0.030(4) 0.030(4) 0.055(5) 0.004(3) -0.018(4) -0.025(4)
C28 0.017(4) 0.028(4) 0.045(5) -0.011(3) -0.014(3) -0.012(3)
C29 0.026(4) 0.031(4) 0.031(4) -0.003(3) -0.014(3) -0.009(3)
C30 0.041(5) 0.047(5) 0.040(5) -0.029(4) -0.008(4) -0.009(4)
Eu1 0.01748(16) 0.02274(16) 0.02001(16) -0.00665(12) 0.00050(11) -0.00718(13)
F1 0.047(3) 0.057(3) 0.027(2) -0.017(2) -0.004(2) -0.013(2)
F2 0.067(4) 0.100(6) 0.058(4) -0.045(3) 0.001(3) -0.046(3)
F3 0.066(4) 0.129(5) 0.034(3) 0.036(4) -0.023(3) -0.024(3)
F4 0.028(3) 0.092(4) 0.074(4) 0.013(2) -0.025(3) -0.052(3)
F5 0.077(4) 0.025(3) 0.053(3) -0.002(2) -0.005(3) -0.008(2)
F6 0.027(2) 0.041(2) 0.044(3) 0.0052(18) -0.001(2) -0.018(2)
F7 0.037(3) 0.036(2) 0.039(3) -0.0106(19) 0.012(2) -0.014(2)
F8 0.054(3) 0.080(4) 0.051(3) 0.039(3) -0.011(3) -0.025(3)
F9 0.069(3) 0.037(2) 0.045(3) -0.013(2) 0.011(3) -0.027(2)
F10 0.068(3) 0.036(2) 0.038(3) 0.000(3) 0.001(3) -0.001(2)
F11 0.042(3) 0.042(2) 0.030(2) -0.017(2) 0.006(2) -0.016(2)
F12 0.096(4) 0.060(3) 0.043(3) -0.060(3) 0.019(3) -0.018(2)
F13 0.037(2) 0.047(3) 0.033(2) -0.022(2) 0.007(2) -0.011(2)
F14 0.092(4) 0.031(3) 0.043(3) -0.021(3) 0.003(3) -0.011(2)
F15 0.067(4) 0.109(4) 0.053(3) -0.066(3) -0.008(3) -0.008(3)
F16 0.038(3) 0.057(3) 0.031(2) -0.011(2) 0.006(2) -0.023(2)
F17 0.051(3) 0.104(6) 0.037(3) 0.000(3) -0.024(3) -0.017(3)
F18 0.120(5) 0.106(5) 0.051(3) -0.075(4) 0.008(3) -0.046(3)
O1 0.024(3) 0.029(2) 0.031(3) -0.015(2) -0.001(3) -0.015(2)
O2 0.029(3) 0.029(3) 0.023(3) -0.013(2) 0.003(2) -0.009(2)
O3 0.023(3) 0.028(3) 0.035(3) -0.003(2) 0.004(2) -0.011(2)
O4 0.028(3) 0.038(3) 0.030(3) 0.007(2) -0.004(2) -0.012(2)
O5 0.038(3) 0.033(3) 0.018(2) -0.014(2) 0.001(2) -0.011(2)
O6 0.041(3) 0.044(3) 0.034(3) -0.020(2) 0.002(2) -0.020(2)
O7 0.022(3) 0.034(3) 0.032(3) -0.012(2) -0.003(2) -0.015(2)
O8 0.028(3) 0.027(2) 0.041(4) -0.010(2) -0.004(3) -0.016(2)
K1 0.0263(13) 0.0289(11) 0.0318(18) -0.0071(10) -0.0013(13) -0.0118(9)
K2 0.0237(12) 0.0352(11) 0.0197(16) -0.0096(10) 0.0031(12) -0.0095(9)

loop_
_atom_type_symbol
_atom_type_description
_atom_type_scat_dispersion_real
_atom_type_scat_dispersion_imag
_atom_type_scat_source
C C 0.0033 0.0016 'International Tables Vol C Tables 4.2.6.8 and 6.1.1.4'
H H 0.0000 0.0000 'International Tables Vol C Tables 4.2.6.8 and 6.1.1.4'
N N 0.0061 0.0033 'International Tables Vol C Tables 4.2.6.8 and 6.1.1.4'
O O 0.0106 0.0060 'International Tables Vol C Tables 4.2.6.8 and 6.1.1.4'
Cl Cl 0.1484 0.1585 'International Tables Vol C Tables 4.2.6.8 and 6.1.1.4'
Co Co 0.3494 0.9721 'International Tables Vol C Tables 4.2.6.8 and 6.1.1.4'

loop_
_geom_angle_atom_site_label_1
_geom_angle_atom_site_label_2
_geom_angle_atom_site_label_3
_geom_angle_site_symmetry_1
_geom_angle_site_symmetry_3
_geom_angle
_geom_angle_publ_flag
F3 C1 F1 . . 108.5(7) ?
F3 C1 F2 . . 107.2(7) ?
F1 C1 F2 . . 106.0(6) ?
F3 C1 C2 . . 113.2(7) ?
F1 C1 C2 . . 112.7(7) ?
F2 C1 C2 . . 108.8(7) ?
O1 C2 C3 . . 128.0(7) ?
O1 C2 C1 . . 113.1(6) ?
C3 C2 C1 . . 118.9(7) ?
C4 C3 C2 . . 122.7(7) ?
C4 C3 H3 . . 118.7 ?
C2 C3 H3 . . 118.7 ?
O2 C4 C3 . . 128.6(6) ?
O2 C4 C5 . . 114.3(6) ?
C3 C4 C5 . . 117.1(6) ?
F4 C5 F5 . . 109.1(6) ?
F4 C5 F6 . . 107.6(6) ?
F5 C5 F6 . . 105.5(6) ?
F4 C5 C4 . . 112.5(6) ?
F5 C5 C4 . . 110.0(6) ?
F6 C5 C4 . . 111.9(6) ?
F8 C6 F9 . . 107.5(7) ?
F8 C6 F7 . . 108.2(7) ?
F9 C6 F7 . . 104.3(6) ?
F8 C6 C7 . . 115.2(7) ?
F9 C6 C7 . . 110.2(7) ?
F7 C6 C7 . . 110.9(6) ?
O3 C7 C8 . . 128.2(7) ?
O3 C7 C6 . . 114.5(7) ?
C8 C7 C6 . . 117.4(7) ?
C7 C8 C9 . . 123.1(7) ?
C7 C8 H8 . . 118.4 ?
C9 C8 H8 . . 118.4 ?
O4 C9 C8 . . 122.1(7) ?
O4 C9 C10 . . 116.4(6) ?
C8 C9 C10 . . 121.5(7) ?
C11 C10 C15 . . 121.9(8) ?
C11 C10 C9 . . 118.3(7) ?
C15 C10 C9 . . 119.6(7) ?
C10 C11 C12 . . 121.7(9) ?
C10 C11 H25 . . 119.1 ?
C12 C11 H25 . . 119.1 ?
C11 C12 C13 . . 118.4(9) ?
C11 C12 H26 . . 120.8 ?
C13 C12 H26 . . 120.8 ?
C14 C13 C12 . . 116.9(9) ?
C14 C13 H27 . . 121.5 ?
C12 C13 H27 . . 121.5 ?
C13 C14 C15 . . 123.0(9) ?
C13 C14 H28 . . 118.5 ?
C15 C14 H28 . . 118.5 ?
C10 C15 C14 . . 117.2(8) ?
C10 C15 H29 . . 121.4 ?
C14 C15 H29 . . 121.4 ?
F10 C16 F11 . . 108.0(7) ?
F10 C16 F12 . . 105.7(6) ?
F11 C16 F12 . . 107.2(6) ?
F10 C16 C17 . . 109.8(7) ?
F11 C16 C17 . . 112.5(6) ?
F12 C16 C17 . . 113.2(7) ?
O5 C17 C18 . . 128.8(7) ?
O5 C17 C16 . . 112.7(7) ?
C18 C17 C16 . . 118.4(7) ?
C19 C18 C17 . . 122.5(8) ?
C19 C18 H15 . . 118.7 ?
C17 C18 H15 . . 118.7 ?
O6 C19 C18 . . 125.3(7) ?
O6 C19 C20 . . 113.3(7) ?
C18 C19 C20 . . 121.3(7) ?
C21 C20 C25 . . 121.3(7) ?
C21 C20 C19 . . 118.3(7) ?
C25 C20 C19 . . 120.3(7) ?
C20 C21 C22 . . 120.5(8) ?
C20 C21 H16 . . 119.7 ?
C22 C21 H16 . . 119.7 ?
C23 C22 C21 . . 119.3(9) ?
C23 C22 H17 . . 120.4 ?
C21 C22 H17 . . 120.4 ?
C22 C23 C24 . . 121.4(10) ?
C22 C23 H18 . . 119.3 ?
C24 C23 H18 . . 119.3 ?
C25 C24 C23 . . 115.3(10) ?
C25 C24 H19 . . 122.4 ?
C23 C24 H19 . . 122.4 ?
C20 C25 C24 . . 122.0(8) ?
C20 C25 H20 . . 119.0 ?
C24 C25 H20 . . 119.0 ?
F17 C26 F18 . . 109.0(7) ?
F17 C26 F16 . . 107.3(7) ?
F18 C26 F16 . . 106.6(7) ?
F17 C26 C27 . . 111.0(7) ?
F18 C26 C27 . . 111.8(7) ?
F16 C26 C27 . . 110.9(7) ?
O8 C27 C28 . . 128.3(7) ?
O8 C27 C26 . . 113.8(7) ?
C28 C27 C26 . . 117.9(7) ?
C27 C28 C29 . . 122.0(6) ?
C27 C28 H22 . . 119.0 ?
C29 C28 H22 . . 119.0 ?
O7 C29 C28 . . 127.5(7) ?
O7 C29 C30 . . 114.9(6) ?
C28 C29 C30 . . 117.6(6) ?
F13 C30 F14 . . 109.0(6) ?
F13 C30 F15 . . 106.0(6) ?
F14 C30 F15 . . 107.1(6) ?
F13 C30 C29 . . 113.6(6) ?
F14 C30 C29 . . 110.4(6) ?
F15 C30 C29 . . 110.5(6) ?
O4 Eu1 O6 . . 104.33(17) ?
O4 Eu1 O5 . . 76.78(17) ?
O6 Eu1 O5 . . 71.91(16) ?
O4 Eu1 O3 . . 70.88(16) ?
O6 Eu1 O3 . . 78.60(17) ?
O5 Eu1 O3 . . 128.55(14) ?
O4 Eu1 O8 . . 72.72(18) ?
O6 Eu1 O8 . . 149.11(16) ?
O5 Eu1 O8 . . 77.60(16) ?
O3 Eu1 O8 . . 126.22(16) ?
O4 Eu1 O2 . . 139.43(16) ?
O6 Eu1 O2 . . 94.56(17) ?
O5 Eu1 O2 . . 75.54(15) ?
O3 Eu1 O2 . . 149.11(16) ?
O8 Eu1 O2 . . 72.79(16) ?
O4 Eu1 O7 . . 97.01(17) ?
O6 Eu1 O7 . . 138.70(16) ?
O5 Eu1 O7 . . 148.45(15) ?
O3 Eu1 O7 . . 75.60(15) ?
O8 Eu1 O7 . . 71.08(16) ?
O2 Eu1 O7 . . 91.44(13) ?
O4 Eu1 O1 . . 149.01(16) ?
O6 Eu1 O1 . . 71.28(16) ?
O5 Eu1 O1 . . 127.16(15) ?
O3 Eu1 O1 . . 78.24(17) ?
O8 Eu1 O1 . . 126.86(13) ?
O2 Eu1 O1 . . 71.08(16) ?
O7 Eu1 O1 . . 72.26(15) ?
O4 Eu1 K2 . . 107.55(12) ?
O6 Eu1 K2 . . 93.08(12) ?
O5 Eu1 K2 . . 164.99(11) ?
O3 Eu1 K2 . . 44.52(11) ?
O8 Eu1 K2 . . 117.38(12) ?
O2 Eu1 K2 . . 106.88(10) ?
O7 Eu1 K2 . . 46.38(11) ?
O1 Eu1 K2 . . 44.11(10) ?
O4 Eu1 K1 . . 92.65(12) ?
O6 Eu1 K1 . . 106.80(12) ?
O5 Eu1 K1 . . 43.66(10) ?
O3 Eu1 K1 . . 163.53(12) ?
O8 Eu1 K1 . . 44.13(11) ?
O2 Eu1 K1 . . 47.16(11) ?
O7 Eu1 K1 . . 107.07(11) ?
O1 Eu1 K1 . . 118.19(12) ?
K2 Eu1 K1 . . 147.309(12) ?
C1 F1 K2 . . 120.3(4) ?
C5 F6 K1 . . 129.9(4) ?
C6 F7 K2 . . 121.4(4) ?
C16 F11 K1 . . 119.4(4) ?
C30 F13 K2 . . 127.8(4) ?
C26 F16 K1 . . 121.0(4) ?
C2 O1 Eu1 . . 133.2(4) ?
C2 O1 K2 . . 125.6(4) ?
Eu1 O1 K2 . . 98.37(15) ?
C4 O2 Eu1 . . 133.7(4) ?
C4 O2 K1 . . 129.6(4) ?
Eu1 O2 K1 . . 95.34(15) ?
C7 O3 Eu1 . . 133.5(5) ?
C7 O3 K2 . . 122.7(4) ?
Eu1 O3 K2 . . 98.83(15) ?
C9 O4 Eu1 . . 141.3(5) ?
C17 O5 Eu1 . . 132.8(4) ?
C17 O5 K1 . . 120.0(4) ?
Eu1 O5 K1 . . 99.91(15) ?
C19 O6 Eu1 . . 138.0(5) ?
C29 O7 Eu1 . . 134.9(5) ?
C29 O7 K2 . . 128.1(4) ?
Eu1 O7 K2 . . 95.88(14) ?
C27 O8 Eu1 . . 133.6(5) ?
C27 O8 K1 . . 124.7(4) ?
Eu1 O8 K1 . . 98.81(14) ?
O5 K1 O5 2_566 . 180.0 ?
O5 K1 O8 2_566 2_566 65.46(14) ?
O5 K1 O8 . 2_566 114.54(14) ?
O5 K1 O8 2_566 . 114.54(14) ?
O5 K1 O8 . . 65.46(14) ?
O8 K1 O8 2_566 . 180.0 ?
O5 K1 F6 2_566 . 74.59(13) ?
O5 K1 F6 . . 105.41(13) ?
O8 K1 F6 2_566 . 75.14(14) ?
O8 K1 F6 . . 104.86(14) ?
O5 K1 F6 2_566 2_566 105.41(13) ?
O5 K1 F6 . 2_566 74.59(13) ?
O8 K1 F6 2_566 2_566 104.86(14) ?
O8 K1 F6 . 2_566 75.14(14) ?
F6 K1 F6 . 2_566 180.0 ?
O5 K1 O2 2_566 2_566 62.26(13) ?
O5 K1 O2 . 2_566 117.74(13) ?
O8 K1 O2 2_566 2_566 60.32(14) ?
O8 K1 O2 . 2_566 119.68(14) ?
F6 K1 O2 . 2_566 127.09(12) ?
F6 K1 O2 2_566 2_566 52.91(12) ?
O5 K1 O2 2_566 . 117.74(13) ?
O5 K1 O2 . . 62.26(13) ?
O8 K1 O2 2_566 . 119.68(14) ?
O8 K1 O2 . . 60.32(14) ?
F6 K1 O2 . . 52.91(12) ?
F6 K1 O2 2_566 . 127.09(12) ?
O2 K1 O2 2_566 . 180.0000(10) ?
O5 K1 F11 2_566 2_566 56.45(12) ?
O5 K1 F11 . 2_566 123.55(12) ?
O8 K1 F11 2_566 2_566 113.43(13) ?
O8 K1 F11 . 2_566 66.57(13) ?
F6 K1 F11 . 2_566 61.25(13) ?
F6 K1 F11 2_566 2_566 118.75(13) ?
O2 K1 F11 2_566 2_566 110.84(11) ?
O2 K1 F11 . 2_566 69.16(11) ?
O5 K1 F11 2_566 . 123.55(12) ?
O5 K1 F11 . . 56.45(12) ?
O8 K1 F11 2_566 . 66.57(13) ?
O8 K1 F11 . . 113.43(13) ?
F6 K1 F11 . . 118.75(13) ?
F6 K1 F11 2_566 . 61.25(13) ?
O2 K1 F11 2_566 . 69.16(11) ?
O2 K1 F11 . . 110.84(11) ?
F11 K1 F11 2_566 . 180.0000(10) ?
O5 K1 F16 2_566 2_566 111.12(13) ?
O5 K1 F16 . 2_566 68.88(13) ?
O8 K1 F16 2_566 2_566 55.40(12) ?
O8 K1 F16 . 2_566 124.60(12) ?
F6 K1 F16 . 2_566 59.70(13) ?
F6 K1 F16 2_566 2_566 120.30(13) ?
O2 K1 F16 2_566 2_566 108.34(12) ?
O2 K1 F16 . 2_566 71.66(12) ?
F11 K1 F16 2_566 2_566 120.65(12) ?
F11 K1 F16 . 2_566 59.35(12) ?
O5 K1 F16 2_566 . 68.88(13) ?
O5 K1 F16 . . 111.12(13) ?
O8 K1 F16 2_566 . 124.60(12) ?
O8 K1 F16 . . 55.40(12) ?
F6 K1 F16 . . 120.30(13) ?
F6 K1 F16 2_566 . 59.70(13) ?
O2 K1 F16 2_566 . 71.66(12) ?
O2 K1 F16 . . 108.34(12) ?
F11 K1 F16 2_566 . 59.35(12) ?
F11 K1 F16 . . 120.65(12) ?
F16 K1 F16 2_566 . 180.00(14) ?
O1 K2 O1 2_665 . 180.0 ?
O1 K2 O3 2_665 2_665 65.99(14) ?
O1 K2 O3 . 2_665 114.01(14) ?
O1 K2 O3 2_665 . 114.01(14) ?
O1 K2 O3 . . 65.99(14) ?
O3 K2 O3 2_665 . 180.00(16) ?
O1 K2 F13 2_665 2_665 105.49(12) ?
O1 K2 F13 . 2_665 74.51(12) ?
O3 K2 F13 2_665 2_665 107.25(13) ?
O3 K2 F13 . 2_665 72.75(13) ?
O1 K2 F13 2_665 . 74.51(12) ?
O1 K2 F13 . . 105.49(12) ?
O3 K2 F13 2_665 . 72.75(13) ?
O3 K2 F13 . . 107.25(13) ?
F13 K2 F13 2_665 . 180.0 ?
O1 K2 O7 2_665 2_665 60.91(12) ?
O1 K2 O7 . 2_665 119.09(12) ?
O3 K2 O7 2_665 2_665 62.65(13) ?
O3 K2 O7 . 2_665 117.35(13) ?
F13 K2 O7 2_665 2_665 53.95(11) ?
F13 K2 O7 . 2_665 126.05(11) ?
O1 K2 O7 2_665 . 119.09(12) ?
O1 K2 O7 . . 60.91(12) ?
O3 K2 O7 2_665 . 117.35(13) ?
O3 K2 O7 . . 62.65(13) ?
F13 K2 O7 2_665 . 126.05(11) ?
F13 K2 O7 . . 53.95(11) ?
O7 K2 O7 2_665 . 180.0 ?
O1 K2 F7 2_665 . 66.14(13) ?
O1 K2 F7 . . 113.86(13) ?
O3 K2 F7 2_665 . 124.48(12) ?
O3 K2 F7 . . 55.52(12) ?
F13 K2 F7 2_665 . 61.71(13) ?
F13 K2 F7 . . 118.29(13) ?
O7 K2 F7 2_665 . 70.51(12) ?
O7 K2 F7 . . 109.49(12) ?
O1 K2 F7 2_665 2_665 113.86(13) ?
O1 K2 F7 . 2_665 66.14(13) ?
O3 K2 F7 2_665 2_665 55.52(12) ?
O3 K2 F7 . 2_665 124.48(12) ?
F13 K2 F7 2_665 2_665 118.29(13) ?
F13 K2 F7 . 2_665 61.71(13) ?
O7 K2 F7 2_665 2_665 109.49(12) ?
O7 K2 F7 . 2_665 70.51(12) ?
F7 K2 F7 . 2_665 180.0 ?
O1 K2 F1 2_665 . 125.14(13) ?
O1 K2 F1 . . 54.86(13) ?
O3 K2 F1 2_665 . 69.57(13) ?
O3 K2 F1 . . 110.43(13) ?
F13 K2 F1 2_665 . 59.77(12) ?
F13 K2 F1 . . 120.23(12) ?
O7 K2 F1 2_665 . 71.04(12) ?
O7 K2 F1 . . 108.96(12) ?
F7 K2 F1 . . 121.13(12) ?
F7 K2 F1 2_665 . 58.87(12) ?
O1 K2 F1 2_665 2_665 54.86(13) ?
O1 K2 F1 . 2_665 125.14(13) ?
O3 K2 F1 2_665 2_665 110.43(13) ?
O3 K2 F1 . 2_665 69.57(13) ?
F13 K2 F1 2_665 2_665 120.23(12) ?
F13 K2 F1 . 2_665 59.77(12) ?
O7 K2 F1 2_665 2_665 108.96(12) ?
O7 K2 F1 . 2_665 71.04(12) ?
F7 K2 F1 . 2_665 58.87(12) ?
F7 K2 F1 2_665 2_665 121.13(12) ?
F1 K2 F1 . 2_665 180.0 ?

loop_
_geom_bond_atom_site_label_1
_geom_bond_atom_site_label_2
_geom_bond_site_symmetry_2
_geom_bond_distance
_geom_bond_publ_flag
C1 F3 . 1.297(9) ?
C1 F1 . 1.322(9) ?
C1 F2 . 1.335(10) ?
C1 C2 . 1.519(10) ?
C2 O1 . 1.239(8) ?
C2 C3 . 1.359(10) ?
C3 C4 . 1.345(10) ?
C3 H3 . 0.9500 ?
C4 O2 . 1.261(8) ?
C4 C5 . 1.531(10) ?
C5 F4 . 1.288(8) ?
C5 F5 . 1.330(9) ?
C5 F6 . 1.334(8) ?
C6 F8 . 1.284(9) ?
C6 F9 . 1.339(10) ?
C6 F7 . 1.343(8) ?
C6 C7 . 1.504(10) ?
C7 O3 . 1.262(9) ?
C7 C8 . 1.325(11) ?
C8 C9 . 1.410(10) ?
C8 H8 . 0.9500 ?
C9 O4 . 1.236(8) ?
C9 C10 . 1.518(10) ?
C10 C11 . 1.311(11) ?
C10 C15 . 1.345(12) ?
C11 C12 . 1.338(12) ?
C11 H25 . 0.9500 ?
C12 C13 . 1.423(14) ?
C12 H26 . 0.9500 ?
C13 C14 . 1.347(13) ?
C13 H27 . 0.9500 ?
C14 C15 . 1.361(12) ?
C14 H28 . 0.9500 ?
C15 H29 . 0.9500 ?
C16 F10 . 1.307(10) ?
C16 F11 . 1.310(8) ?
C16 F12 . 1.315(9) ?
C16 C17 . 1.531(10) ?
C17 O5 . 1.260(8) ?
C17 C18 . 1.373(11) ?
C18 C19 . 1.340(11) ?
C18 H15 . 0.9500 ?
C19 O6 . 1.276(9) ?
C19 C20 . 1.499(10) ?
C20 C21 . 1.335(11) ?
C20 C25 . 1.360(11) ?
C21 C22 . 1.386(12) ?
C21 H16 . 0.9500 ?
C22 C23 . 1.369(15) ?
C22 H17 . 0.9500 ?
C23 C24 . 1.435(14) ?
C23 H18 . 0.9500 ?
C24 C25 . 1.396(12) ?
C24 H19 . 0.9500 ?
C25 H20 . 0.9500 ?
C26 F17 . 1.296(10) ?
C26 F18 . 1.310(9) ?
C26 F16 . 1.334(9) ?
C26 C27 . 1.545(11) ?
C27 O8 . 1.253(8) ?
C27 C28 . 1.363(10) ?
C28 C29 . 1.380(10) ?
C28 H22 . 0.9500 ?
C29 O7 . 1.239(8) ?
C29 C30 . 1.524(10) ?
C30 F13 . 1.297(8) ?
C30 F14 . 1.312(9) ?
C30 F15 . 1.323(9) ?
Eu1 O4 . 2.294(5) y
Eu1 O6 . 2.315(5) y
Eu1 O5 . 2.367(4) y
Eu1 O3 . 2.368(4) y
Eu1 O8 . 2.394(5) y
Eu1 O2 . 2.400(5) y
Eu1 O7 . 2.412(4) y
Eu1 O1 . 2.413(5) y

loop_
_geom_torsion_atom_site_label_1
_geom_torsion_atom_site_label_2
_geom_torsion_atom_site_label_3
_geom_torsion_atom_site_label_4
_geom_torsion_site_symmetry_1
_geom_torsion_site_symmetry_2
_geom_torsion_site_symmetry_3
_geom_torsion_site_symmetry_4
_geom_torsion
_geom_torsion_publ_flag
F3 C1 C2 O1 . . . . -161.2(7) ?
F1 C1 C2 O1 . . . . -37.6(9) ?
F2 C1 C2 O1 . . . . 79.7(8) ?
F3 C1 C2 C3 . . . . 19.0(11) ?
F1 C1 C2 C3 . . . . 142.6(7) ?
F2 C1 C2 C3 . . . . -100.1(8) ?
O1 C2 C3 C4 . . . . -4.5(12) ?
C1 C2 C3 C4 . . . . 175.2(7) ?
C2 C3 C4 O2 . . . . -4.5(12) ?
C2 C3 C4 C5 . . . . 174.8(7) ?
O2 C4 C5 F4 . . . . -132.8(7) ?
C3 C4 C5 F4 . . . . 47.8(9) ?
O2 C4 C5 F5 . . . . 105.4(7) ?
C3 C4 C5 F5 . . . . -74.0(9) ?
O2 C4 C5 F6 . . . . -11.5(9) ?
C3 C4 C5 F6 . . . . 169.1(6) ?
F8 C6 C7 O3 . . . . 165.1(7) ?
F9 C6 C7 O3 . . . . -73.2(8) ?
F7 C6 C7 O3 . . . . 41.8(10) ?
F8 C6 C7 C8 . . . . -15.8(11) ?
F9 C6 C7 C8 . . . . 106.0(9) ?
F7 C6 C7 C8 . . . . -139.1(8) ?
O3 C7 C8 C9 . . . . 3.2(14) ?
C6 C7 C8 C9 . . . . -175.8(7) ?
C7 C8 C9 O4 . . . . 5.1(13) ?
C7 C8 C9 C10 . . . . -175.6(8) ?
O4 C9 C10 C11 . . . . 15.6(11) ?
C8 C9 C10 C11 . . . . -163.8(9) ?
O4 C9 C10 C15 . . . . -168.9(8) ?
C8 C9 C10 C15 . . . . 11.7(12) ?
C15 C10 C11 C12 . . . . 11.7(16) ?
C9 C10 C11 C12 . . . . -172.9(9) ?
C10 C11 C12 C13 . . . . -8.0(17) ?
C11 C12 C13 C14 . . . . 3.1(16) ?
C12 C13 C14 C15 . . . . -1.8(16) ?
C11 C10 C15 C14 . . . . -9.7(16) ?
C9 C10 C15 C14 . . . . 175.0(8) ?
C13 C14 C15 C10 . . . . 4.9(16) ?
F10 C16 C17 O5 . . . . -75.9(8) ?
F11 C16 C17 O5 . . . . 44.5(9) ?
F12 C16 C17 O5 . . . . 166.3(7) ?
F10 C16 C17 C18 . . . . 100.6(9) ?
F11 C16 C17 C18 . . . . -139.0(8) ?
F12 C16 C17 C18 . . . . -17.2(11) ?
O5 C17 C18 C19 . . . . 5.4(15) ?
C16 C17 C18 C19 . . . . -170.5(8) ?
C17 C18 C19 O6 . . . . 1.4(15) ?
C17 C18 C19 C20 . . . . 177.2(8) ?
O6 C19 C20 C21 . . . . 15.3(12) ?
C18 C19 C20 C21 . . . . -161.0(10) ?
O6 C19 C20 C25 . . . . -165.8(8) ?
C18 C19 C20 C25 . . . . 18.0(13) ?
C25 C20 C21 C22 . . . . -3.7(17) ?
C19 C20 C21 C22 . . . . 175.3(9) ?
C20 C21 C22 C23 . . . . 3.0(18) ?
C21 C22 C23 C24 . . . . 0.7(18) ?
C22 C23 C24 C25 . . . . -3.6(18) ?
C21 C20 C25 C24 . . . . 0.5(15) ?
C19 C20 C25 C24 . . . . -178.4(9) ?
C23 C24 C25 C20 . . . . 3.0(16) ?
F17 C26 C27 O8 . . . . 79.2(8) ?
F18 C26 C27 O8 . . . . -158.8(7) ?
F16 C26 C27 O8 . . . . -40.0(9) ?
F17 C26 C27 C28 . . . . -99.1(8) ?
F18 C26 C27 C28 . . . . 22.8(10) ?
F16 C26 C27 C28 . . . . 141.7(7) ?
O8 C27 C28 C29 . . . . -1.5(12) ?
C26 C27 C28 C29 . . . . 176.6(6) ?
C27 C28 C29 O7 . . . . -8.5(12) ?
C27 C28 C29 C30 . . . . 172.0(7) ?
O7 C29 C30 F13 . . . . -13.5(10) ?
C28 C29 C30 F13 . . . . 166.1(6) ?
O7 C29 C30 F14 . . . . 109.3(7) ?
C28 C29 C30 F14 . . . . -71.1(9) ?
O7 C29 C30 F15 . . . . -132.4(7) ?
C28 C29 C30 F15 . . . . 47.2(9) ?
C3 C2 O1 Eu1 . . . . 20.3(11) ?
C1 C2 O1 Eu1 . . . . -159.5(5) ?
O4 Eu1 O1 C2 . . . . 170.4(6) ?
O6 Eu1 O1 C2 . . . . 83.7(6) ?
O5 Eu1 O1 C2 . . . . 35.6(7) ?
O3 Eu1 O1 C2 . . . . 165.5(6) ?
O8 Eu1 O1 C2 . . . . -67.8(6) ?
O2 Eu1 O1 C2 . . . . -18.2(6) ?
O7 Eu1 O1 C2 . . . . -116.1(6) ?
C3 C4 O2 Eu1 . . . . -2.8(11) ?
C5 C4 O2 Eu1 . . . . 177.9(4) ?
O4 Eu1 O2 C4 . . . . -176.9(5) ?
O6 Eu1 O2 C4 . . . . -58.5(6) ?
O5 Eu1 O2 C4 . . . . -128.5(6) ?
O3 Eu1 O2 C4 . . . . 16.8(7) ?
O8 Eu1 O2 C4 . . . . 150.2(6) ?
O7 Eu1 O2 C4 . . . . 80.6(6) ?
O1 Eu1 O2 C4 . . . . 9.9(6) ?
C8 C7 O3 Eu1 . . . . -13.1(12) ?
C6 C7 O3 Eu1 . . . . 165.9(5) ?
O4 Eu1 O3 C7 . . . . 10.3(6) ?
O6 Eu1 O3 C7 . . . . -99.4(6) ?
O5 Eu1 O3 C7 . . . . -43.9(7) ?
O8 Eu1 O3 C7 . . . . 60.2(7) ?
O2 Eu1 O3 C7 . . . . -179.1(6) ?
O7 Eu1 O3 C7 . . . . 113.1(7) ?
O1 Eu1 O3 C7 . . . . -172.4(6) ?
C8 C9 O4 Eu1 . . . . -3.8(12) ?
C10 C9 O4 Eu1 . . . . 176.9(5) ?
O6 Eu1 O4 C9 . . . . 70.1(8) ?
O5 Eu1 O4 C9 . . . . 137.2(8) ?
O3 Eu1 O4 C9 . . . . -2.2(7) ?
O8 Eu1 O4 C9 . . . . -141.9(8) ?
O2 Eu1 O4 C9 . . . . -174.8(7) ?
O7 Eu1 O4 C9 . . . . -74.2(8) ?
O1 Eu1 O4 C9 . . . . -7.3(10) ?
C18 C17 O5 Eu1 . . . . -10.9(13) ?
C16 C17 O5 Eu1 . . . . 165.1(5) ?
O4 Eu1 O5 C17 . . . . -103.0(7) ?
O6 Eu1 O5 C17 . . . . 7.1(6) ?
O3 Eu1 O5 C17 . . . . -51.1(7) ?
O8 Eu1 O5 C17 . . . . -177.9(7) ?
O2 Eu1 O5 C17 . . . . 107.0(7) ?
O7 Eu1 O5 C17 . . . . 175.2(6) ?
O1 Eu1 O5 C17 . . . . 55.0(7) ?
C18 C19 O6 Eu1 . . . . -2.4(14) ?
C20 C19 O6 Eu1 . . . . -178.4(5) ?
O4 Eu1 O6 C19 . . . . 69.7(8) ?
O5 Eu1 O6 C19 . . . . -0.9(7) ?
O3 Eu1 O6 C19 . . . . 136.4(8) ?
O8 Eu1 O6 C19 . . . . -10.5(10) ?
O2 Eu1 O6 C19 . . . . -74.1(8) ?
O7 Eu1 O6 C19 . . . . -171.5(7) ?
O1 Eu1 O6 C19 . . . . -142.3(8) ?
C28 C29 O7 Eu1 . . . . 0.9(11) ?
C30 C29 O7 Eu1 . . . . -179.5(5) ?
O4 Eu1 O7 C29 . . . . -60.7(6) ?
O6 Eu1 O7 C29 . . . . 178.1(6) ?
O5 Eu1 O7 C29 . . . . 15.4(8) ?
O3 Eu1 O7 C29 . . . . -128.9(6) ?
O8 Eu1 O7 C29 . . . . 8.3(6) ?
O2 Eu1 O7 C29 . . . . 79.5(6) ?
O1 Eu1 O7 C29 . . . . 149.1(6) ?
C28 C27 O8 Eu1 . . . . 18.7(12) ?
C26 C27 O8 Eu1 . . . . -159.4(5) ?
O4 Eu1 O8 C27 . . . . 86.5(7) ?
O6 Eu1 O8 C27 . . . . 175.6(6) ?
O5 Eu1 O8 C27 . . . . 166.3(7) ?
O3 Eu1 O8 C27 . . . . 37.2(7) ?
O2 Eu1 O8 C27 . . . . -115.2(7) ?
O7 Eu1 O8 C27 . . . . -17.5(6) ?
O1 Eu1 O8 C27 . . . . -66.3(7) ?
